data_4024558
loop_
_publ_author_name
'Daniel Sejer Pedersen'
'Tony V. Robinson'
'Dennis K. Taylor'
'Edward R. T. Tiekink'

_publ_section_title
;
A Concise Route to Branched Erythrono-\g-lactones. Synthesis of the
Leaf-Closing Substance Potassium
(\+-)-(2R,3R)-2,3,4-Trihydroxy-2-methylbutanoate
;
_journal_name_full 'Journal of Organic Chemistry'
_journal_page_first 4400
_journal_page_last 4403
_journal_paper_doi 10.1021/jo900392y
_journal_volume 74
_journal_year 2009
_chemical_formula_moiety 'C17 H26 O4'
_chemical_formula_sum 'C17 H26 O4'
_chemical_formula_weight 294.38
_chemical_name_systematic
; 
 ? 
;
_space_group_IT_number 61
_symmetry_cell_setting orthorhombic
_symmetry_space_group_name_Hall '-P 2ac 2ab'
_symmetry_space_group_name_H-M 'P b c a'
_atom_sites_solution_hydrogens geom
_atom_sites_solution_primary direct
_atom_sites_solution_secondary difmap
_audit_creation_method SHELXL-97
_cell_angle_alpha 90
_cell_angle_beta 90
_cell_angle_gamma 90
_cell_formula_units_Z 8
_cell_length_a 12.370(3)
_cell_length_b 11.328(2)
_cell_length_c 21.465(4)
_cell_measurement_reflns_used 4892
_cell_measurement_temperature 153(2)
_cell_measurement_theta_max 26.7
_cell_measurement_theta_min 2.0
_cell_volume 3007.8(11)
_computing_cell_refinement CrystalClear
_computing_data_collection 'CrystalClear (Rigaku Americas Corporation, 2005)'
_computing_data_reduction CrystalClear
_computing_molecular_graphics 'ORTEPII (Johnson, 1976) & DIAMOND (Brandenburg, 2006)'
_computing_publication_material SHELXL97
_computing_structure_refinement 'SHELXL97 (Sheldrick, 1997)'
_computing_structure_solution 'SIR92 (Altomare et al., 1994)'
_diffrn_ambient_temperature 153(2)
_diffrn_measured_fraction_theta_full 0.983
_diffrn_measured_fraction_theta_max 0.983
_diffrn_measurement_device_type AFC12\k/SATURN724
_diffrn_measurement_method \w
_diffrn_radiation_monochromator graphite
_diffrn_radiation_source 'fine-focus sealed tube'
_diffrn_radiation_type MoK\a
_diffrn_radiation_wavelength 0.71070
_diffrn_reflns_av_R_equivalents 0.022
_diffrn_reflns_av_sigmaI/netI 0.016
_diffrn_reflns_limit_h_max 15
_diffrn_reflns_limit_h_min -11
_diffrn_reflns_limit_k_max 14
_diffrn_reflns_limit_k_min -12
_diffrn_reflns_limit_l_max 26
_diffrn_reflns_limit_l_min -22
_diffrn_reflns_number 11519
_diffrn_reflns_theta_full 26.5
_diffrn_reflns_theta_max 26.5
_diffrn_reflns_theta_min 2.5
_diffrn_standards_decay_% '< 1'
_diffrn_standards_interval_count 0
_diffrn_standards_number 0
_exptl_absorpt_coefficient_mu 0.091
_exptl_absorpt_correction_T_max 1.000
_exptl_absorpt_correction_T_min 0.920
_exptl_absorpt_correction_type multi-scan
_exptl_absorpt_process_details 'ABSCOR (Higashi, 1995)'
_exptl_crystal_colour colorless
_exptl_crystal_density_diffrn 1.300
_exptl_crystal_density_method 'not measured'
_exptl_crystal_description block
_exptl_crystal_F_000 1280
_exptl_crystal_size_max 0.45
_exptl_crystal_size_mid 0.35
_exptl_crystal_size_min 0.30
_refine_diff_density_max 0.25
_refine_diff_density_min -0.19
_refine_diff_density_rms 0.038
_refine_ls_extinction_method none
_refine_ls_goodness_of_fit_ref 1.09
_refine_ls_hydrogen_treatment constr
_refine_ls_matrix_type full
_refine_ls_number_parameters 193
_refine_ls_number_reflns 3061
_refine_ls_number_restraints 1
_refine_ls_restrained_S_all 1.09
_refine_ls_R_factor_all 0.044
_refine_ls_R_factor_gt 0.042
_refine_ls_shift/su_max <0.001
_refine_ls_shift/su_mean 0.000
_refine_ls_structure_factor_coef Fsqd
_refine_ls_weighting_details 'calc w=1/[\s^2^(Fo^2^)+(0.06P)^2^+0.7283P] where P=(Fo^2^+2Fc^2^)/3'
_refine_ls_weighting_scheme calc
_refine_ls_wR_factor_gt 0.112
_refine_ls_wR_factor_ref 0.115
_reflns_number_gt 2896
_reflns_number_total 3061
_reflns_threshold_expression I>2\s(I)
_cod_data_source_file jo900392y_si_002.cif
_cod_data_source_block shelxl
_cod_original_sg_symbol_Hall '-P 2ac 2ab  '
_cod_database_code 4024558

loop_
_symmetry_equiv_pos_as_xyz
'x, y, z'
'x+1/2, -y+1/2, -z'
'-x, y+1/2, -z+1/2'
'-x+1/2, -y, z+1/2'
'-x, -y, -z'
'-x-1/2, y-1/2, z'
'x, -y-1/2, z-1/2'
'x-1/2, y, -z-1/2'

loop_
_atom_site_label
_atom_site_type_symbol
_atom_site_fract_x
_atom_site_fract_y
_atom_site_fract_z
_atom_site_U_iso_or_equiv
_atom_site_adp_type
_atom_site_occupancy
_atom_site_symmetry_multiplicity
_atom_site_calc_flag
_atom_site_refinement_flags
_atom_site_disorder_assembly
_atom_site_disorder_group
O1 O 0.51780(8) -0.01905(8) 0.73560(4) 0.0378(2) Uani 1 1 d . . .
O2 O 0.57628(8) -0.11997(8) 0.82190(5) 0.0419(3) Uani 1 1 d D . .
H2O H 0.5174 -0.1324 0.8403 0.063 Uiso 1 1 d D . .
O3 O 0.41031(6) -0.00274(7) 0.86588(4) 0.0249(2) Uani 1 1 d . . .
O4 O 0.31076(7) 0.08481(8) 0.78879(4) 0.0346(2) Uani 1 1 d . . .
C2 C 0.56444(10) -0.00830(11) 0.79654(6) 0.0315(3) Uani 1 1 d . . .
H2 H 0.6367 0.0307 0.7934 0.038 Uiso 1 1 calc R . .
C3 C 0.48522(9) 0.07266(9) 0.83380(5) 0.0234(2) Uani 1 1 d . . .
C4 C 0.41672(9) 0.13189(10) 0.78244(5) 0.0260(3) Uani 1 1 d . . .
H4 H 0.4168 0.2198 0.7868 0.031 Uiso 1 1 calc R . .
C5 C 0.47071(12) 0.09323(12) 0.72249(6) 0.0378(3) Uani 1 1 d . . .
H5A H 0.4169 0.0866 0.6885 0.045 Uiso 1 1 calc R . .
H5B H 0.5270 0.1506 0.7099 0.045 Uiso 1 1 calc R . .
C6 C 0.30727(9) -0.00601(10) 0.83447(6) 0.0258(3) Uani 1 1 d . . .
C30 C 0.54043(9) 0.15561(10) 0.88094(5) 0.0244(2) Uani 1 1 d . . .
C31 C 0.61162(11) 0.08513(11) 0.92648(6) 0.0367(3) Uani 1 1 d . . .
H31A H 0.5667 0.0265 0.9489 0.044 Uiso 1 1 calc R . .
H31B H 0.6680 0.0419 0.9030 0.044 Uiso 1 1 calc R . .
C32 C 0.66525(14) 0.16857(13) 0.97353(7) 0.0494(4) Uani 1 1 d . . .
H32 H 0.7112 0.1216 1.0027 0.059 Uiso 1 1 calc R . .
C33 C 0.57773(15) 0.23326(14) 1.01067(7) 0.0520(4) Uani 1 1 d . . .
H33A H 0.5320 0.1754 1.0330 0.062 Uiso 1 1 calc R . .
H33B H 0.6118 0.2858 1.0419 0.062 Uiso 1 1 calc R . .
C34 C 0.50815(12) 0.30605(12) 0.96606(6) 0.0400(3) Uani 1 1 d . . .
H34 H 0.4511 0.3488 0.9902 0.048 Uiso 1 1 calc R . .
C35 C 0.45453(10) 0.22288(11) 0.91885(6) 0.0302(3) Uani 1 1 d . . .
H35A H 0.4083 0.2692 0.8903 0.036 Uiso 1 1 calc R . .
H35B H 0.4079 0.1658 0.9412 0.036 Uiso 1 1 calc R . .
C36 C 0.61186(9) 0.24723(11) 0.84727(6) 0.0303(3) Uani 1 1 d . . .
H36A H 0.6681 0.2060 0.8227 0.036 Uiso 1 1 calc R . .
H36B H 0.5670 0.2940 0.8181 0.036 Uiso 1 1 calc R . .
C37 C 0.66580(11) 0.32995(11) 0.89459(7) 0.0377(3) Uani 1 1 d . . .
H37 H 0.7118 0.3885 0.8719 0.045 Uiso 1 1 calc R . .
C38 C 0.73635(12) 0.25828(13) 0.93876(8) 0.0497(4) Uani 1 1 d . . .
H38A H 0.7721 0.3115 0.9690 0.060 Uiso 1 1 calc R . .
H38B H 0.7931 0.2164 0.9149 0.060 Uiso 1 1 calc R . .
C39 C 0.57910(12) 0.39554(12) 0.93158(7) 0.0403(3) Uani 1 1 d . . .
H39A H 0.5340 0.4433 0.9030 0.048 Uiso 1 1 calc R . .
H39B H 0.6137 0.4495 0.9619 0.048 Uiso 1 1 calc R . .
C61 C 0.21922(10) 0.02303(13) 0.88057(6) 0.0382(3) Uani 1 1 d . . .
H61A H 0.2158 -0.0389 0.9124 0.057 Uiso 1 1 calc R . .
H61B H 0.1497 0.0278 0.8588 0.057 Uiso 1 1 calc R . .
H61C H 0.2350 0.0990 0.9004 0.057 Uiso 1 1 calc R . .
C62 C 0.29155(11) -0.12498(11) 0.80397(7) 0.0376(3) Uani 1 1 d . . .
H62A H 0.2893 -0.1865 0.8361 0.056 Uiso 1 1 calc R . .
H62B H 0.3517 -0.1405 0.7754 0.056 Uiso 1 1 calc R . .
H62C H 0.2234 -0.1251 0.7807 0.056 Uiso 1 1 calc R . .

loop_
_atom_site_aniso_label
_atom_site_aniso_U_11
_atom_site_aniso_U_22
_atom_site_aniso_U_33
_atom_site_aniso_U_23
_atom_site_aniso_U_13
_atom_site_aniso_U_12
O1 0.0408(5) 0.0378(5) 0.0347(5) -0.0117(4) 0.0067(4) -0.0008(4)
O2 0.0379(5) 0.0276(5) 0.0603(7) -0.0036(4) 0.0026(4) 0.0083(4)
O3 0.0220(4) 0.0245(4) 0.0282(4) 0.0032(3) -0.0023(3) -0.0034(3)
O4 0.0267(5) 0.0400(5) 0.0371(5) 0.0127(4) -0.0078(4) -0.0064(4)
C2 0.0274(6) 0.0278(6) 0.0391(7) -0.0067(5) 0.0028(5) 0.0004(5)
C3 0.0217(5) 0.0217(5) 0.0269(6) 0.0009(4) 0.0012(4) -0.0003(4)
C4 0.0259(6) 0.0265(6) 0.0255(6) 0.0005(4) -0.0008(4) -0.0023(4)
C5 0.0441(7) 0.0422(7) 0.0271(6) -0.0006(5) 0.0049(5) -0.0012(6)
C6 0.0219(5) 0.0278(6) 0.0277(6) 0.0013(4) -0.0027(4) -0.0013(4)
C30 0.0229(5) 0.0231(5) 0.0271(5) 0.0006(4) -0.0026(4) -0.0004(4)
C31 0.0380(7) 0.0293(6) 0.0430(7) 0.0059(5) -0.0149(6) -0.0009(5)
C32 0.0561(9) 0.0430(8) 0.0491(8) 0.0088(6) -0.0299(7) -0.0079(7)
C33 0.0753(11) 0.0493(9) 0.0315(7) -0.0024(6) -0.0137(7) -0.0225(8)
C34 0.0482(8) 0.0369(7) 0.0348(7) -0.0119(5) 0.0022(6) -0.0083(6)
C35 0.0305(6) 0.0295(6) 0.0306(6) -0.0067(5) 0.0020(5) -0.0034(5)
C36 0.0273(5) 0.0293(6) 0.0342(6) 0.0013(5) 0.0008(5) -0.0043(5)
C37 0.0343(6) 0.0329(7) 0.0459(8) 0.0004(6) -0.0041(6) -0.0119(5)
C38 0.0370(7) 0.0497(8) 0.0624(9) -0.0022(7) -0.0208(7) -0.0102(6)
C39 0.0475(8) 0.0296(6) 0.0438(8) -0.0070(5) -0.0060(6) -0.0093(6)
C61 0.0258(6) 0.0524(8) 0.0364(7) -0.0017(6) 0.0026(5) 0.0027(5)
C62 0.0335(6) 0.0328(7) 0.0467(8) -0.0074(6) -0.0065(6) -0.0043(5)

loop_
_atom_type_symbol
_atom_type_description
_atom_type_scat_dispersion_real
_atom_type_scat_dispersion_imag
_atom_type_scat_source
C C 0.0033 0.0016 'International Tables Vol C Tables 4.2.6.8 and 6.1.1.4'
H H 0.0000 0.0000 'International Tables Vol C Tables 4.2.6.8 and 6.1.1.4'
O O 0.0106 0.0060 'International Tables Vol C Tables 4.2.6.8 and 6.1.1.4'

loop_
_geom_angle_atom_site_label_1
_geom_angle_atom_site_label_2
_geom_angle_atom_site_label_3
_geom_angle
_geom_angle_site_symmetry_1
_geom_angle_site_symmetry_3
_geom_angle_publ_flag
C5 O1 C2 105.56(9) . . ?
C2 O2 H2O 104.2 . . ?
C3 O3 C6 111.18(8) . . ?
C4 O4 C6 111.44(8) . . ?
O2 C2 O1 108.86(10) . . ?
O2 C2 C3 113.66(10) . . ?
O1 C2 C3 105.32(9) . . ?
O2 C2 H2 109.6 . . ?
O1 C2 H2 109.6 . . ?
C3 C2 H2 109.6 . . ?
O3 C3 C30 109.50(9) . . ?
O3 C3 C4 104.28(8) . . ?
C30 C3 C4 116.56(9) . . ?
O3 C3 C2 107.52(9) . . ?
C30 C3 C2 114.59(9) . . ?
C4 C3 C2 103.53(9) . . ?
O4 C4 C5 112.30(10) . . ?
O4 C4 C3 105.93(9) . . ?
C5 C4 C3 103.83(10) . . ?
O4 C4 H4 111.5 . . ?
C5 C4 H4 111.5 . . ?
C3 C4 H4 111.5 . . ?
O1 C5 C4 105.67(10) . . ?
O1 C5 H5A 110.6 . . ?
C4 C5 H5A 110.6 . . ?
O1 C5 H5B 110.6 . . ?
C4 C5 H5B 110.6 . . ?
H5A C5 H5B 108.7 . . ?
O4 C6 O3 106.07(8) . . ?
O4 C6 C61 108.46(10) . . ?
O3 C6 C61 109.02(10) . . ?
O4 C6 C62 110.52(10) . . ?
O3 C6 C62 109.83(9) . . ?
C61 C6 C62 112.70(11) . . ?
C31 C30 C35 108.42(10) . . ?
C31 C30 C3 110.76(9) . . ?
C35 C30 C3 110.06(9) . . ?
C31 C30 C36 108.59(10) . . ?
C35 C30 C36 108.05(9) . . ?
C3 C30 C36 110.88(9) . . ?
C32 C31 C30 110.24(10) . . ?
C32 C31 H31A 109.6 . . ?
C30 C31 H31A 109.6 . . ?
C32 C31 H31B 109.6 . . ?
C30 C31 H31B 109.6 . . ?
H31A C31 H31B 108.1 . . ?
C33 C32 C31 109.38(13) . . ?
C33 C32 C38 109.93(13) . . ?
C31 C32 C38 109.58(13) . . ?
C33 C32 H32 109.3 . . ?
C31 C32 H32 109.3 . . ?
C38 C32 H32 109.3 . . ?
C34 C33 C32 109.27(12) . . ?
C34 C33 H33A 109.8 . . ?
C32 C33 H33A 109.8 . . ?
C34 C33 H33B 109.8 . . ?
C32 C33 H33B 109.8 . . ?
H33A C33 H33B 108.3 . . ?
C33 C34 C39 109.69(13) . . ?
C33 C34 C35 109.02(11) . . ?
C39 C34 C35 109.57(11) . . ?
C33 C34 H34 109.5 . . ?
C39 C34 H34 109.5 . . ?
C35 C34 H34 109.5 . . ?
C34 C35 C30 110.76(10) . . ?
C34 C35 H35A 109.5 . . ?
C30 C35 H35A 109.5 . . ?
C34 C35 H35B 109.5 . . ?
C30 C35 H35B 109.5 . . ?
H35A C35 H35B 108.1 . . ?
C37 C36 C30 110.46(10) . . ?
C37 C36 H36A 109.6 . . ?
C30 C36 H36A 109.6 . . ?
C37 C36 H36B 109.6 . . ?
C30 C36 H36B 109.6 . . ?
H36A C36 H36B 108.1 . . ?
C38 C37 C39 109.75(13) . . ?
C38 C37 C36 109.61(11) . . ?
C39 C37 C36 109.62(11) . . ?
C38 C37 H37 109.3 . . ?
C39 C37 H37 109.3 . . ?
C36 C37 H37 109.3 . . ?
C37 C38 C32 109.07(12) . . ?
C37 C38 H38A 109.9 . . ?
C32 C38 H38A 109.9 . . ?
C37 C38 H38B 109.9 . . ?
C32 C38 H38B 109.9 . . ?
H38A C38 H38B 108.3 . . ?
C37 C39 C34 109.37(11) . . ?
C37 C39 H39A 109.8 . . ?
C34 C39 H39A 109.8 . . ?
C37 C39 H39B 109.8 . . ?
C34 C39 H39B 109.8 . . ?
H39A C39 H39B 108.2 . . ?
C6 C61 H61A 109.5 . . ?
C6 C61 H61B 109.5 . . ?
H61A C61 H61B 109.5 . . ?
C6 C61 H61C 109.5 . . ?
H61A C61 H61C 109.5 . . ?
H61B C61 H61C 109.5 . . ?
C6 C62 H62A 109.5 . . ?
C6 C62 H62B 109.5 . . ?
H62A C62 H62B 109.5 . . ?
C6 C62 H62C 109.5 . . ?
H62A C62 H62C 109.5 . . ?
H62B C62 H62C 109.5 . . ?

loop_
_geom_bond_atom_site_label_1
_geom_bond_atom_site_label_2
_geom_bond_distance
_geom_bond_site_symmetry_2
_geom_bond_publ_flag
O1 C5 1.4270(17) . ?
O1 C2 1.4348(16) . ?
O2 C2 1.3849(16) . ?
O2 H2O 0.8400 . ?
O3 C3 1.4360(13) . ?
O3 C6 1.4424(13) . ?
O4 C4 1.4216(14) . ?
O4 C6 1.4218(14) . ?
C2 C3 1.5624(16) . ?
C2 H2 1.0000 . ?
C3 C30 1.5406(15) . ?
C3 C4 1.5438(15) . ?
C4 C5 1.5146(17) . ?
C4 H4 1.0000 . ?
C5 H5A 0.9900 . ?
C5 H5B 0.9900 . ?
C6 C61 1.5079(17) . ?
C6 C62 1.5108(17) . ?
C30 C31 1.5390(16) . ?
C30 C35 1.5400(16) . ?
C30 C36 1.5429(16) . ?
C31 C32 1.5341(19) . ?
C31 H31A 0.9900 . ?
C31 H31B 0.9900 . ?
C32 C33 1.531(3) . ?
C32 C38 1.537(2) . ?
C32 H32 1.0000 . ?
C33 C34 1.529(2) . ?
C33 H33A 0.9900 . ?
C33 H33B 0.9900 . ?
C34 C39 1.532(2) . ?
C34 C35 1.5344(16) . ?
C34 H34 1.0000 . ?
C35 H35A 0.9900 . ?
C35 H35B 0.9900 . ?
C36 C37 1.5347(17) . ?
C36 H36A 0.9900 . ?
C36 H36B 0.9900 . ?
C37 C38 1.523(2) . ?
C37 C39 1.527(2) . ?
C37 H37 1.0000 . ?
C38 H38A 0.9900 . ?
C38 H38B 0.9900 . ?
C39 H39A 0.9900 . ?
C39 H39B 0.9900 . ?
C61 H61A 0.9800 . ?
C61 H61B 0.9800 . ?
C61 H61C 0.9800 . ?
C62 H62A 0.9800 . ?
C62 H62B 0.9800 . ?
C62 H62C 0.9800 . ?

loop_
_geom_torsion_atom_site_label_1
_geom_torsion_atom_site_label_2
_geom_torsion_atom_site_label_3
_geom_torsion_atom_site_label_4
_geom_torsion
_geom_torsion_site_symmetry_1
_geom_torsion_site_symmetry_2
_geom_torsion_site_symmetry_3
_geom_torsion_site_symmetry_4
_geom_torsion_publ_flag
C5 O1 C2 O2 158.49(10) . . . . ?
C5 O1 C2 C3 36.26(12) . . . . ?
C6 O3 C3 C30 132.50(9) . . . . ?
C6 O3 C3 C4 7.07(11) . . . . ?
C6 O3 C3 C2 -102.41(10) . . . . ?
O2 C2 C3 O3 -26.11(13) . . . . ?
O1 C2 C3 O3 92.97(10) . . . . ?
O2 C2 C3 C30 95.86(12) . . . . ?
O1 C2 C3 C30 -145.06(9) . . . . ?
O2 C2 C3 C4 -136.11(10) . . . . ?
O1 C2 C3 C4 -17.04(11) . . . . ?
C6 O4 C4 C5 106.97(12) . . . . ?
C6 O4 C4 C3 -5.72(12) . . . . ?
O3 C3 C4 O4 -0.86(11) . . . . ?
C30 C3 C4 O4 -121.69(10) . . . . ?
C2 C3 C4 O4 111.52(10) . . . . ?
O3 C3 C4 C5 -119.33(10) . . . . ?
C30 C3 C4 C5 119.84(11) . . . . ?
C2 C3 C4 C5 -6.95(11) . . . . ?
C2 O1 C5 C4 -41.53(13) . . . . ?
O4 C4 C5 O1 -84.88(12) . . . . ?
C3 C4 C5 O1 29.11(13) . . . . ?
C4 O4 C6 O3 10.01(12) . . . . ?
C4 O4 C6 C61 127.00(11) . . . . ?
C4 O4 C6 C62 -108.99(11) . . . . ?
C3 O3 C6 O4 -10.61(12) . . . . ?
C3 O3 C6 C61 -127.22(10) . . . . ?
C3 O3 C6 C62 108.84(11) . . . . ?
O3 C3 C30 C31 65.74(12) . . . . ?
C4 C3 C30 C31 -176.24(10) . . . . ?
C2 C3 C30 C31 -55.15(13) . . . . ?
O3 C3 C30 C35 -54.14(11) . . . . ?
C4 C3 C30 C35 63.88(12) . . . . ?
C2 C3 C30 C35 -175.03(10) . . . . ?
O3 C3 C30 C36 -173.63(8) . . . . ?
C4 C3 C30 C36 -55.61(12) . . . . ?
C2 C3 C30 C36 65.48(12) . . . . ?
C35 C30 C31 C32 -58.61(14) . . . . ?
C3 C30 C31 C32 -179.46(11) . . . . ?
C36 C30 C31 C32 58.56(15) . . . . ?
C30 C31 C32 C33 60.41(15) . . . . ?
C30 C31 C32 C38 -60.17(16) . . . . ?
C31 C32 C33 C34 -60.90(15) . . . . ?
C38 C32 C33 C34 59.46(14) . . . . ?
C32 C33 C34 C39 -59.49(14) . . . . ?
C32 C33 C34 C35 60.49(15) . . . . ?
C33 C34 C35 C30 -60.16(14) . . . . ?
C39 C34 C35 C30 59.89(14) . . . . ?
C31 C30 C35 C34 58.75(13) . . . . ?
C3 C30 C35 C34 -179.97(10) . . . . ?
C36 C30 C35 C34 -58.77(13) . . . . ?
C31 C30 C36 C37 -58.51(13) . . . . ?
C35 C30 C36 C37 58.89(12) . . . . ?
C3 C30 C36 C37 179.59(10) . . . . ?
C30 C36 C37 C38 60.14(14) . . . . ?
C30 C36 C37 C39 -60.39(13) . . . . ?
C39 C37 C38 C32 60.12(15) . . . . ?
C36 C37 C38 C32 -60.33(16) . . . . ?
C33 C32 C38 C37 -59.75(16) . . . . ?
C31 C32 C38 C37 60.49(17) . . . . ?
C38 C37 C39 C34 -60.49(14) . . . . ?
C36 C37 C39 C34 59.96(14) . . . . ?
C33 C34 C39 C37 60.03(14) . . . . ?
C35 C34 C39 C37 -59.61(15) . . . . ?
